data_2221297
loop_
_publ_author_name
'Kavitha, T.'
'Thenmozhi, M.'
'Dhayalan, V.'
'Mohanakrishnan, A. K.'
'Ponnuswamy, M. N.'

_publ_section_title
;
 3-(4-Methoxybenzyl)-2-methyl-1-phenylsulfonyl-1<i>H</i>-indole
;
_journal_coeditor_code BT2902
_journal_issue 4
_journal_name_full 'Acta Crystallographica Section E'
_journal_page_first o847
_journal_paper_doi 10.1107/S1600536809010046
_journal_volume 65
_journal_year 2009
_chemical_formula_iupac 'C23 H21 N O3 S'
_chemical_formula_moiety 'C23 H21 N O3 S'
_chemical_formula_sum 'C23 H21 N O3 S'
_chemical_formula_weight 391.47
_chemical_name_systematic
;
3-(4-Methoxybenzyl)-2-methyl-1-phenylsulfonyl-1<i>H</i>-indole
;
_space_group_IT_number 2
_symmetry_cell_setting triclinic
_symmetry_space_group_name_Hall '-P 1'
_symmetry_space_group_name_H-M 'P -1'
_atom_sites_solution_hydrogens geom
_atom_sites_solution_primary direct
_atom_sites_solution_secondary difmap
_audit_creation_method SHELXL-97
_cell_angle_alpha 74.1540(10)
_cell_angle_beta 67.773(2)
_cell_angle_gamma 88.848(2)
_cell_formula_units_Z 4
_cell_length_a 11.4366(4)
_cell_length_b 13.6021(5)
_cell_length_c 14.0001(5)
_cell_measurement_reflns_used 10459
_cell_measurement_temperature 293(2)
_cell_measurement_theta_max 29.3
_cell_measurement_theta_min 1.6
_cell_volume 1930.96(12)
_computing_cell_refinement 'SAINT (Bruker, 2004)'
_computing_data_collection 'APEX2 (Bruker, 2004)'
_computing_data_reduction 'SAINT (Bruker, 2004)'
_computing_molecular_graphics 'ORTEP-3 (Farrugia, 1997)'
_computing_publication_material 'SHELXL97 (Sheldrick, 2008) and PLATON (Spek, 2009)'
_computing_structure_refinement 'SHELXL97 (Sheldrick, 2008)'
_computing_structure_solution 'SHELXS97 (Sheldrick, 2008)'
_diffrn_ambient_temperature 293(2)
_diffrn_measured_fraction_theta_full 0.999
_diffrn_measured_fraction_theta_max 0.990
_diffrn_measurement_device_type 'Bruker Kappa APEXII'
_diffrn_measurement_method '\w and \f'
_diffrn_radiation_monochromator graphite
_diffrn_radiation_source 'fine-focus sealed tube'
_diffrn_radiation_type MoK\a
_diffrn_radiation_wavelength 0.71073
_diffrn_reflns_av_R_equivalents 0.0286
_diffrn_reflns_av_sigmaI/netI 0.0259
_diffrn_reflns_limit_h_max 15
_diffrn_reflns_limit_h_min -15
_diffrn_reflns_limit_k_max 18
_diffrn_reflns_limit_k_min -18
_diffrn_reflns_limit_l_max 19
_diffrn_reflns_limit_l_min -19
_diffrn_reflns_number 45568
_diffrn_reflns_theta_full 25.00
_diffrn_reflns_theta_max 29.28
_diffrn_reflns_theta_min 1.56
_diffrn_standards_decay_% 0
_diffrn_standards_interval_count 0
_diffrn_standards_interval_time 0
_diffrn_standards_number 0
_exptl_absorpt_coefficient_mu 0.192
_exptl_absorpt_correction_T_max 0.9699
_exptl_absorpt_correction_T_min 0.9626
_exptl_absorpt_correction_type multi-scan
_exptl_absorpt_process_details '(SADABS; Sheldrick, 2001)'
_exptl_crystal_colour white
_exptl_crystal_density_diffrn 1.347
_exptl_crystal_density_method 'not measured'
_exptl_crystal_description Block
_exptl_crystal_F_000 824
_exptl_crystal_size_max 0.20
_exptl_crystal_size_mid 0.20
_exptl_crystal_size_min 0.18
_refine_diff_density_max 0.260
_refine_diff_density_min -0.292
_refine_ls_extinction_method none
_refine_ls_goodness_of_fit_ref 1.069
_refine_ls_hydrogen_treatment constr
_refine_ls_matrix_type full
_refine_ls_number_parameters 509
_refine_ls_number_reflns 10459
_refine_ls_number_restraints 0
_refine_ls_restrained_S_all 1.069
_refine_ls_R_factor_all 0.0663
_refine_ls_R_factor_gt 0.0425
_refine_ls_shift/su_max 0.017
_refine_ls_shift/su_mean 0.002
_refine_ls_structure_factor_coef Fsqd
_refine_ls_weighting_details 'calc w=1/[\s^2^(Fo^2^)+(0.0656P)^2^+0.438P] where P=(Fo^2^+2Fc^2^)/3'
_refine_ls_weighting_scheme calc
_refine_ls_wR_factor_gt 0.1158
_refine_ls_wR_factor_ref 0.1400
_reflns_number_gt 7561
_reflns_number_total 10459
_reflns_threshold_expression I>2\s(I)
_cod_data_source_file bt2902.cif
_cod_data_source_block I
_cod_original_sg_symbol_H-M P-1
_cod_database_code 2221297
_cod_database_fobs_code 2221297

loop_
_symmetry_equiv_pos_as_xyz
'x, y, z'
'-x, -y, -z'

loop_
_atom_site_type_symbol
_atom_site_label
_atom_site_fract_x
_atom_site_fract_y
_atom_site_fract_z
_atom_site_U_iso_or_equiv
_atom_site_adp_type
_atom_site_calc_flag
_atom_site_refinement_flags
_atom_site_occupancy
_atom_site_disorder_assembly
_atom_site_disorder_group
N N1A -0.17038(13) 0.14863(11) 1.12497(11) 0.0443(3) Uani d . 1 . .
C C2A -0.05288(16) 0.20836(13) 1.05543(14) 0.0466(4) Uani d . 1 . .
C C3A -0.00977(16) 0.18342(13) 0.96228(13) 0.0454(4) Uani d . 1 . .
C C4A -0.09665(15) 0.10399(12) 0.97011(13) 0.0424(3) Uani d . 1 . .
C C5A -0.19475(15) 0.08125(12) 1.07183(13) 0.0405(3) Uani d . 1 . .
C C6A -0.29250(17) 0.00611(13) 1.10475(14) 0.0480(4) Uani d . 1 . .
H H6A -0.3569 -0.0088 1.1730 0.058 Uiso calc R 1 . .
C C7A -0.2910(2) -0.04618(14) 1.03236(17) 0.0561(4) Uani d . 1 . .
H H7A -0.3559 -0.0970 1.0521 0.067 Uiso calc R 1 . .
C C8A -0.1947(2) -0.02427(15) 0.93107(17) 0.0604(5) Uani d . 1 . .
H H8A -0.1958 -0.0607 0.8840 0.072 Uiso calc R 1 . .
C C9A -0.09766(19) 0.05022(14) 0.89889(15) 0.0531(4) Uani d . 1 . .
H H9A -0.0335 0.0646 0.8305 0.064 Uiso calc R 1 . .
C C10A -0.17349(15) 0.03061(12) 1.31777(11) 0.0402(3) Uani d . 1 . .
C C11A -0.06498(17) 0.05180(15) 1.33280(14) 0.0506(4) Uani d . 1 . .
H H11A -0.0277 0.1187 1.3096 0.061 Uiso calc R 1 . .
C C12A -0.0135(2) -0.02814(18) 1.38270(16) 0.0625(5) Uani d . 1 . .
H H12A 0.0597 -0.0154 1.3932 0.075 Uiso calc R 1 . .
C C13A -0.0695(2) -0.12693(18) 1.41720(16) 0.0658(6) Uani d . 1 . .
H H13A -0.0340 -0.1804 1.4511 0.079 Uiso calc R 1 . .
C C14A -0.1772(2) -0.14712(15) 1.40197(15) 0.0593(5) Uani d . 1 . .
H H14A -0.2142 -0.2141 1.4254 0.071 Uiso calc R 1 . .
C C15A -0.23062(16) -0.06838(13) 1.35205(13) 0.0463(4) Uani d . 1 . .
H H15A -0.3037 -0.0815 1.3416 0.056 Uiso calc R 1 . .
C C16A 0.0059(2) 0.28689(17) 1.08363(18) 0.0683(6) Uani d . 1 . .
H H16A 0.0819 0.3200 1.0235 0.102 Uiso calc R 1 . .
H H16B 0.0265 0.2544 1.1446 0.102 Uiso calc R 1 . .
H H16C -0.0526 0.3370 1.1010 0.102 Uiso calc R 1 . .
C C17A 0.11050(17) 0.22932(15) 0.86645(15) 0.0566(5) Uani d . 1 . .
H H17A 0.1747 0.2425 0.8922 0.068 Uiso calc R 1 . .
H H17B 0.1401 0.1792 0.8270 0.068 Uiso calc R 1 . .
C C18A 0.09861(16) 0.32724(14) 0.79008(14) 0.0478(4) Uani d . 1 . .
C C19A 0.02228(18) 0.32887(14) 0.73256(15) 0.0525(4) Uani d . 1 . .
H H19A -0.0261 0.2692 0.7448 0.063 Uiso calc R 1 . .
C C20A 0.01679(19) 0.41685(14) 0.65795(16) 0.0549(4) Uani d . 1 . .
H H20A -0.0348 0.4162 0.6203 0.066 Uiso calc R 1 . .
C C21A 0.08779(17) 0.50612(13) 0.63898(14) 0.0479(4) Uani d . 1 . .
C C22A 0.15963(18) 0.50785(15) 0.69830(16) 0.0575(5) Uani d . 1 . .
H H22A 0.2043 0.5685 0.6887 0.069 Uiso calc R 1 . .
C C23A 0.16458(18) 0.41830(16) 0.77235(16) 0.0578(5) Uani d . 1 . .
H H23A 0.2142 0.4197 0.8115 0.069 Uiso calc R 1 . .
C C24A 0.1586(2) 0.67909(16) 0.5325(2) 0.0744(6) Uani d . 1 . .
H H24A 0.2452 0.6634 0.5143 0.112 Uiso calc R 1 . .
H H24B 0.1332 0.7072 0.5924 0.112 Uiso calc R 1 . .
H H24C 0.1508 0.7282 0.4718 0.112 Uiso calc R 1 . .
O O1A -0.37088(12) 0.09840(11) 1.28435(10) 0.0568(3) Uani d . 1 . .
O O2A -0.21330(15) 0.22300(10) 1.27677(11) 0.0620(4) Uani d . 1 . .
O O3A 0.07983(15) 0.58831(10) 0.56047(12) 0.0646(4) Uani d . 1 . .
S S1A -0.24227(4) 0.13171(3) 1.25612(3) 0.04469(11) Uani d . 1 . .
N N1B 0.69123(14) 0.70806(11) -0.13816(11) 0.0464(3) Uani d . 1 . .
C C2B 0.57402(17) 0.73507(14) -0.06982(14) 0.0476(4) Uani d . 1 . .
C C3B 0.52747(16) 0.65959(14) 0.02341(14) 0.0477(4) Uani d . 1 . .
C C4B 0.61181(17) 0.58004(13) 0.01765(14) 0.0472(4) Uani d . 1 . .
C C5B 0.71146(16) 0.60928(13) -0.08345(14) 0.0444(4) Uani d . 1 . .
C C6B 0.80826(19) 0.54755(15) -0.11375(17) 0.0550(4) Uani d . 1 . .
H H6B 0.8739 0.5672 -0.1815 0.066 Uiso calc R 1 . .
C C7B 0.8031(2) 0.45559(16) -0.0391(2) 0.0670(6) Uani d . 1 . .
H H7B 0.8668 0.4123 -0.0570 0.080 Uiso calc R 1 . .
C C8B 0.7064(3) 0.42618(16) 0.0611(2) 0.0722(6) Uani d . 1 . .
H H8B 0.7063 0.3637 0.1094 0.087 Uiso calc R 1 . .
C C9B 0.6102(2) 0.48702(15) 0.09113(17) 0.0621(5) Uani d . 1 . .
H H9B 0.5453 0.4666 0.1592 0.075 Uiso calc R 1 . .
C C10B 0.68658(15) 0.69410(13) -0.32679(12) 0.0419(3) Uani d . 1 . .
C C11B 0.57731(17) 0.72794(15) -0.33924(14) 0.0510(4) Uani d . 1 . .
H H11B 0.5433 0.7846 -0.3174 0.061 Uiso calc R 1 . .
C C12B 0.5192(2) 0.67717(18) -0.38412(18) 0.0658(5) Uani d . 1 . .
H H12B 0.4453 0.6993 -0.3928 0.079 Uiso calc R 1 . .
C C13B 0.5700(2) 0.59387(19) -0.41614(19) 0.0727(6) Uani d . 1 . .
H H13B 0.5303 0.5595 -0.4463 0.087 Uiso calc R 1 . .
C C14B 0.6788(2) 0.56071(18) -0.40416(18) 0.0699(6) Uani d . 1 . .
H H14B 0.7123 0.5041 -0.4263 0.084 Uiso calc R 1 . .
C C15B 0.73916(19) 0.61057(15) -0.35946(15) 0.0548(4) Uani d . 1 . .
H H15B 0.8133 0.5885 -0.3515 0.066 Uiso calc R 1 . .
C C16B 0.5195(2) 0.83354(18) -0.09892(18) 0.0675(6) Uani d . 1 . .
H H16D 0.4443 0.8374 -0.0390 0.101 Uiso calc R 1 . .
H H16E 0.4985 0.8370 -0.1599 0.101 Uiso calc R 1 . .
H H16F 0.5806 0.8898 -0.1167 0.101 Uiso calc R 1 . .
C C17B 0.40745(18) 0.65872(17) 0.11788(16) 0.0598(5) Uani d . 1 . .
H H17C 0.3768 0.5881 0.1600 0.072 Uiso calc R 1 . .
H H17D 0.3436 0.6879 0.0914 0.072 Uiso calc R 1 . .
C C18B 0.42235(16) 0.71719(14) 0.19031(14) 0.0488(4) Uani d . 1 . .
C C19B 0.35364(17) 0.79902(16) 0.20903(15) 0.0552(4) Uani d . 1 . .
H H19B 0.2979 0.8195 0.1747 0.066 Uiso calc R 1 . .
C C20B 0.36479(18) 0.85184(15) 0.27728(15) 0.0543(4) Uani d . 1 . .
H H20B 0.3178 0.9073 0.2879 0.065 Uiso calc R 1 . .
C C21B 0.44567(17) 0.82183(13) 0.32917(13) 0.0472(4) Uani d . 1 . .
C C22B 0.51781(18) 0.74128(15) 0.30985(15) 0.0530(4) Uani d . 1 . .
H H22B 0.5749 0.7221 0.3429 0.064 Uiso calc R 1 . .
C C23B 0.50558(17) 0.68950(14) 0.24221(16) 0.0534(4) Uani d . 1 . .
H H23B 0.5538 0.6348 0.2308 0.064 Uiso calc R 1 . .
C C24B 0.3822(2) 0.94124(19) 0.43162(19) 0.0734(6) Uani d . 1 . .
H H24D 0.2957 0.9115 0.4661 0.110 Uiso calc R 1 . .
H H24E 0.3915 0.9970 0.3692 0.110 Uiso calc R 1 . .
H H24F 0.4043 0.9663 0.4809 0.110 Uiso calc R 1 . .
O O1B 0.88915(12) 0.73377(12) -0.29917(11) 0.0627(4) Uani d . 1 . .
O O2B 0.73674(15) 0.86335(10) -0.29267(12) 0.0632(4) Uani d . 1 . .
O O3B 0.46289(14) 0.86603(12) 0.40024(12) 0.0656(4) Uani d . 1 . .
S S1B 0.76171(4) 0.75867(3) -0.26991(3) 0.04760(12) Uani d . 1 . .

loop_
_atom_site_aniso_label
_atom_site_aniso_U_11
_atom_site_aniso_U_22
_atom_site_aniso_U_33
_atom_site_aniso_U_12
_atom_site_aniso_U_13
_atom_site_aniso_U_23
N1A 0.0514(8) 0.0460(7) 0.0356(7) 0.0003(6) -0.0189(6) -0.0089(6)
C2A 0.0511(9) 0.0450(9) 0.0435(9) 0.0003(7) -0.0261(7) -0.0011(7)
C3A 0.0432(8) 0.0452(9) 0.0431(9) 0.0070(7) -0.0191(7) -0.0021(7)
C4A 0.0449(8) 0.0406(8) 0.0411(8) 0.0119(7) -0.0190(7) -0.0080(6)
C5A 0.0462(8) 0.0402(8) 0.0385(8) 0.0092(6) -0.0219(7) -0.0090(6)
C6A 0.0493(9) 0.0460(9) 0.0466(9) 0.0026(7) -0.0198(7) -0.0081(7)
C7A 0.0659(12) 0.0457(9) 0.0635(12) 0.0020(8) -0.0337(10) -0.0135(8)
C8A 0.0823(14) 0.0525(10) 0.0584(11) 0.0132(10) -0.0346(11) -0.0247(9)
C9A 0.0631(11) 0.0506(10) 0.0447(9) 0.0145(8) -0.0185(8) -0.0161(8)
C10A 0.0430(8) 0.0478(9) 0.0277(7) 0.0072(7) -0.0109(6) -0.0120(6)
C11A 0.0520(10) 0.0601(11) 0.0414(9) 0.0046(8) -0.0189(7) -0.0163(8)
C12A 0.0565(11) 0.0848(15) 0.0520(11) 0.0137(10) -0.0292(9) -0.0171(10)
C13A 0.0696(13) 0.0728(14) 0.0492(11) 0.0231(11) -0.0267(10) -0.0043(9)
C14A 0.0681(12) 0.0515(10) 0.0433(9) 0.0059(9) -0.0136(9) -0.0016(8)
C15A 0.0454(9) 0.0519(9) 0.0361(8) 0.0036(7) -0.0115(7) -0.0101(7)
C16A 0.0794(14) 0.0687(13) 0.0589(12) -0.0191(11) -0.0371(11) -0.0049(10)
C17A 0.0441(9) 0.0582(11) 0.0525(10) 0.0067(8) -0.0140(8) 0.0005(8)
C18A 0.0403(8) 0.0527(10) 0.0405(8) 0.0029(7) -0.0101(7) -0.0058(7)
C19A 0.0583(10) 0.0451(9) 0.0539(10) -0.0014(8) -0.0237(8) -0.0106(8)
C20A 0.0641(11) 0.0538(10) 0.0548(10) 0.0045(9) -0.0321(9) -0.0147(8)
C21A 0.0503(9) 0.0454(9) 0.0428(9) 0.0052(7) -0.0141(7) -0.0106(7)
C22A 0.0549(10) 0.0527(10) 0.0586(11) -0.0101(8) -0.0213(9) -0.0064(8)
C23A 0.0505(10) 0.0658(12) 0.0554(11) -0.0063(9) -0.0265(9) -0.0052(9)
C24A 0.0725(14) 0.0504(11) 0.0785(15) -0.0012(10) -0.0214(12) 0.0043(10)
O1A 0.0454(7) 0.0710(9) 0.0518(7) 0.0162(6) -0.0166(6) -0.0182(6)
O2A 0.0857(10) 0.0498(7) 0.0597(8) 0.0162(7) -0.0311(7) -0.0263(6)
O3A 0.0790(9) 0.0495(7) 0.0606(8) 0.0022(7) -0.0321(7) -0.0012(6)
S1A 0.0505(2) 0.0463(2) 0.0390(2) 0.01163(17) -0.01780(17) -0.01493(16)
N1B 0.0526(8) 0.0511(8) 0.0422(7) 0.0124(6) -0.0233(6) -0.0175(6)
C2B 0.0517(9) 0.0569(10) 0.0483(9) 0.0147(8) -0.0282(8) -0.0251(8)
C3B 0.0480(9) 0.0562(10) 0.0476(9) 0.0040(7) -0.0222(7) -0.0230(8)
C4B 0.0534(9) 0.0468(9) 0.0490(9) 0.0009(7) -0.0256(8) -0.0173(7)
C5B 0.0511(9) 0.0459(9) 0.0484(9) 0.0071(7) -0.0293(8) -0.0185(7)
C6B 0.0573(10) 0.0612(11) 0.0608(11) 0.0167(9) -0.0310(9) -0.0287(9)
C7B 0.0820(14) 0.0573(12) 0.0873(16) 0.0295(11) -0.0520(13) -0.0342(11)
C8B 0.1045(18) 0.0479(11) 0.0780(15) 0.0154(11) -0.0527(14) -0.0150(10)
C9B 0.0813(14) 0.0501(10) 0.0571(11) -0.0019(10) -0.0320(10) -0.0107(9)
C10B 0.0437(8) 0.0461(8) 0.0327(7) 0.0005(7) -0.0122(6) -0.0100(6)
C11B 0.0528(10) 0.0558(10) 0.0466(9) 0.0073(8) -0.0210(8) -0.0157(8)
C12B 0.0623(12) 0.0802(14) 0.0649(13) 0.0040(10) -0.0337(10) -0.0230(11)
C13B 0.0859(16) 0.0802(15) 0.0667(13) -0.0046(12) -0.0369(12) -0.0324(12)
C14B 0.0872(16) 0.0659(13) 0.0640(13) 0.0103(11) -0.0261(12) -0.0352(11)
C15B 0.0572(10) 0.0589(11) 0.0484(10) 0.0116(9) -0.0176(8) -0.0201(8)
C16B 0.0811(14) 0.0768(14) 0.0602(12) 0.0369(12) -0.0388(11) -0.0296(11)
C17B 0.0474(10) 0.0760(13) 0.0584(11) -0.0003(9) -0.0168(9) -0.0281(10)
C18B 0.0410(8) 0.0593(10) 0.0421(9) 0.0012(7) -0.0108(7) -0.0157(8)
C19B 0.0485(9) 0.0699(12) 0.0487(10) 0.0126(9) -0.0202(8) -0.0176(9)
C20B 0.0525(10) 0.0555(10) 0.0496(10) 0.0127(8) -0.0139(8) -0.0156(8)
C21B 0.0476(9) 0.0491(9) 0.0382(8) -0.0023(7) -0.0105(7) -0.0104(7)
C22B 0.0511(10) 0.0589(11) 0.0530(10) 0.0079(8) -0.0243(8) -0.0163(8)
C23B 0.0520(10) 0.0530(10) 0.0575(11) 0.0117(8) -0.0212(8) -0.0201(8)
C24B 0.0702(13) 0.0791(15) 0.0656(13) 0.0018(11) -0.0072(11) -0.0397(12)
O1B 0.0448(7) 0.0811(10) 0.0611(8) -0.0019(6) -0.0182(6) -0.0214(7)
O2B 0.0816(10) 0.0444(7) 0.0637(8) -0.0023(6) -0.0316(7) -0.0104(6)
O3B 0.0721(9) 0.0721(9) 0.0626(9) 0.0086(7) -0.0270(7) -0.0338(7)
S1B 0.0492(2) 0.0500(2) 0.0440(2) -0.00122(18) -0.01884(18) -0.01247(18)

loop_
_atom_type_symbol
_atom_type_description
_atom_type_scat_dispersion_real
_atom_type_scat_dispersion_imag
_atom_type_scat_source
C C 0.0033 0.0016 'International Tables Vol C Tables 4.2.6.8 and 6.1.1.4'
H H 0.0000 0.0000 'International Tables Vol C Tables 4.2.6.8 and 6.1.1.4'
N N 0.0061 0.0033 'International Tables Vol C Tables 4.2.6.8 and 6.1.1.4'
O O 0.0106 0.0060 'International Tables Vol C Tables 4.2.6.8 and 6.1.1.4'
S S 0.1246 0.1234 'International Tables Vol C Tables 4.2.6.8 and 6.1.1.4'

loop_
_geom_angle_atom_site_label_1
_geom_angle_atom_site_label_2
_geom_angle_atom_site_label_3
_geom_angle_site_symmetry_1
_geom_angle_site_symmetry_3
_geom_angle
_geom_angle_publ_flag
C5A N1A C2A . . 107.88(13) ?
C5A N1A S1A . . 123.21(11) ?
C2A N1A S1A . . 126.23(12) ?
C3A C2A N1A . . 108.60(15) ?
C3A C2A C16A . . 127.44(17) ?
N1A C2A C16A . . 123.93(17) ?
C2A C3A C4A . . 108.57(15) ?
C2A C3A C17A . . 125.91(17) ?
C4A C3A C17A . . 125.51(16) ?
C9A C4A C5A . . 119.20(16) ?
C9A C4A C3A . . 132.64(16) ?
C5A C4A C3A . . 108.16(15) ?
C6A C5A C4A . . 122.07(16) ?
C6A C5A N1A . . 131.23(15) ?
C4A C5A N1A . . 106.70(14) ?
C5A C6A C7A . . 117.48(17) ?
C5A C6A H6A . . 121.3 ?
C7A C6A H6A . . 121.3 ?
C6A C7A C8A . . 121.15(18) ?
C6A C7A H7A . . 119.4 ?
C8A C7A H7A . . 119.4 ?
C9A C8A C7A . . 121.13(18) ?
C9A C8A H8A . . 119.4 ?
C7A C8A H8A . . 119.4 ?
C8A C9A C4A . . 118.97(17) ?
C8A C9A H9A . . 120.5 ?
C4A C9A H9A . . 120.5 ?
C11A C10A C15A . . 121.56(16) ?
C11A C10A S1A . . 119.34(13) ?
C15A C10A S1A . . 119.10(13) ?
C12A C11A C10A . . 118.55(18) ?
C12A C11A H11A . . 120.7 ?
C10A C11A H11A . . 120.7 ?
C11A C12A C13A . . 120.43(19) ?
C11A C12A H12A . . 119.8 ?
C13A C12A H12A . . 119.8 ?
C14A C13A C12A . . 120.55(19) ?
C14A C13A H13A . . 119.7 ?
C12A C13A H13A . . 119.7 ?
C13A C14A C15A . . 120.16(19) ?
C13A C14A H14A . . 119.9 ?
C15A C14A H14A . . 119.9 ?
C14A C15A C10A . . 118.75(17) ?
C14A C15A H15A . . 120.6 ?
C10A C15A H15A . . 120.6 ?
C2A C16A H16A . . 109.5 ?
C2A C16A H16B . . 109.5 ?
H16A C16A H16B . . 109.5 ?
C2A C16A H16C . . 109.5 ?
H16A C16A H16C . . 109.5 ?
H16B C16A H16C . . 109.5 ?
C18A C17A C3A . . 115.02(15) ?
C18A C17A H17A . . 108.5 ?
C3A C17A H17A . . 108.5 ?
C18A C17A H17B . . 108.5 ?
C3A C17A H17B . . 108.5 ?
H17A C17A H17B . . 107.5 ?
C23A C18A C19A . . 117.21(16) ?
C23A C18A C17A . . 121.64(17) ?
C19A C18A C17A . . 121.14(17) ?
C20A C19A C18A . . 121.41(17) ?
C20A C19A H19A . . 119.3 ?
C18A C19A H19A . . 119.3 ?
C19A C20A C21A . . 120.03(17) ?
C19A C20A H20A . . 120.0 ?
C21A C20A H20A . . 120.0 ?
O3A C21A C22A . . 124.57(17) ?
O3A C21A C20A . . 115.69(16) ?
C22A C21A C20A . . 119.73(17) ?
C21A C22A C23A . . 119.22(18) ?
C21A C22A H22A . . 120.4 ?
C23A C22A H22A . . 120.4 ?
C18A C23A C22A . . 122.29(18) ?
C18A C23A H23A . . 118.9 ?
C22A C23A H23A . . 118.9 ?
O3A C24A H24A . . 109.5 ?
O3A C24A H24B . . 109.5 ?
H24A C24A H24B . . 109.5 ?
O3A C24A H24C . . 109.5 ?
H24A C24A H24C . . 109.5 ?
H24B C24A H24C . . 109.5 ?
C21A O3A C24A . . 117.59(16) ?
O1A S1A O2A . . 119.34(9) ?
O1A S1A N1A . . 106.26(8) ?
O2A S1A N1A . . 107.20(8) ?
O1A S1A C10A . . 108.19(8) ?
O2A S1A C10A . . 108.93(8) ?
N1A S1A C10A . . 106.17(7) ?
C5B N1B C2B . . 107.57(14) ?
C5B N1B S1B . . 123.08(12) ?
C2B N1B S1B . . 125.78(12) ?
C3B C2B N1B . . 108.71(15) ?
C3B C2B C16B . . 127.32(17) ?
N1B C2B C16B . . 123.92(17) ?
C2B C3B C4B . . 108.57(16) ?
C2B C3B C17B . . 125.76(17) ?
C4B C3B C17B . . 125.67(17) ?
C9B C4B C5B . . 119.45(17) ?
C9B C4B C3B . . 132.38(18) ?
C5B C4B C3B . . 108.17(15) ?
C6B C5B C4B . . 121.90(17) ?
C6B C5B N1B . . 131.17(17) ?
C4B C5B N1B . . 106.90(14) ?
C7B C6B C5B . . 117.0(2) ?
C7B C6B H6B . . 121.5 ?
C5B C6B H6B . . 121.5 ?
C8B C7B C6B . . 121.8(2) ?
C8B C7B H7B . . 119.1 ?
C6B C7B H7B . . 119.1 ?
C9B C8B C7B . . 121.3(2) ?
C9B C8B H8B . . 119.4 ?
C7B C8B H8B . . 119.4 ?
C8B C9B C4B . . 118.5(2) ?
C8B C9B H9B . . 120.7 ?
C4B C9B H9B . . 120.7 ?
C11B C10B C15B . . 121.21(17) ?
C11B C10B S1B . . 119.68(13) ?
C15B C10B S1B . . 119.10(14) ?
C12B C11B C10B . . 119.37(18) ?
C12B C11B H11B . . 120.3 ?
C10B C11B H11B . . 120.3 ?
C13B C12B C11B . . 119.9(2) ?
C13B C12B H12B . . 120.1 ?
C11B C12B H12B . . 120.1 ?
C14B C13B C12B . . 120.6(2) ?
C14B C13B H13B . . 119.7 ?
C12B C13B H13B . . 119.7 ?
C13B C14B C15B . . 120.6(2) ?
C13B C14B H14B . . 119.7 ?
C15B C14B H14B . . 119.7 ?
C14B C15B C10B . . 118.32(19) ?
C14B C15B H15B . . 120.8 ?
C10B C15B H15B . . 120.8 ?
C2B C16B H16D . . 109.5 ?
C2B C16B H16E . . 109.5 ?
H16D C16B H16E . . 109.5 ?
C2B C16B H16F . . 109.5 ?
H16D C16B H16F . . 109.5 ?
H16E C16B H16F . . 109.5 ?
C3B C17B C18B . . 113.98(15) ?
C3B C17B H17C . . 108.8 ?
C18B C17B H17C . . 108.8 ?
C3B C17B H17D . . 108.8 ?
C18B C17B H17D . . 108.8 ?
H17C C17B H17D . . 107.7 ?
C19B C18B C23B . . 117.28(17) ?
C19B C18B C17B . . 121.71(17) ?
C23B C18B C17B . . 121.01(17) ?
C18B C19B C20B . . 122.09(17) ?
C18B C19B H19B . . 119.0 ?
C20B C19B H19B . . 119.0 ?
C21B C20B C19B . . 119.55(17) ?
C21B C20B H20B . . 120.2 ?
C19B C20B H20B . . 120.2 ?
O3B C21B C20B . . 125.15(17) ?
O3B C21B C22B . . 115.42(16) ?
C20B C21B C22B . . 119.43(17) ?
C23B C22B C21B . . 120.35(17) ?
C23B C22B H22B . . 119.8 ?
C21B C22B H22B . . 119.8 ?
C22B C23B C18B . . 121.26(17) ?
C22B C23B H23B . . 119.4 ?
C18B C23B H23B . . 119.4 ?
O3B C24B H24D . . 109.5 ?
O3B C24B H24E . . 109.5 ?
H24D C24B H24E . . 109.5 ?
O3B C24B H24F . . 109.5 ?
H24D C24B H24F . . 109.5 ?
H24E C24B H24F . . 109.5 ?
C21B O3B C24B . . 117.74(17) ?
O1B S1B O2B . . 119.31(9) ?
O1B S1B N1B . . 106.45(8) ?
O2B S1B N1B . . 106.90(8) ?
O1B S1B C10B . . 108.35(8) ?
O2B S1B C10B . . 109.11(8) ?
N1B S1B C10B . . 105.93(7) ?

loop_
_geom_bond_atom_site_label_1
_geom_bond_atom_site_label_2
_geom_bond_site_symmetry_2
_geom_bond_distance
_geom_bond_publ_flag
N1A C5A . 1.418(2) ?
N1A C2A . 1.427(2) ?
N1A S1A . 1.6538(14) ?
C2A C3A . 1.344(2) ?
C2A C16A . 1.487(3) ?
C3A C4A . 1.436(2) ?
C3A C17A . 1.504(2) ?
C4A C9A . 1.392(2) ?
C4A C5A . 1.395(2) ?
C5A C6A . 1.381(2) ?
C6A C7A . 1.383(3) ?
C6A H6A . 0.9300 ?
C7A C8A . 1.383(3) ?
C7A H7A . 0.9300 ?
C8A C9A . 1.371(3) ?
C8A H8A . 0.9300 ?
C9A H9A . 0.9300 ?
C10A C11A . 1.383(2) ?
C10A C15A . 1.384(2) ?
C10A S1A . 1.7541(16) ?
C11A C12A . 1.374(3) ?
C11A H11A . 0.9300 ?
C12A C13A . 1.377(3) ?
C12A H12A . 0.9300 ?
C13A C14A . 1.372(3) ?
C13A H13A . 0.9300 ?
C14A C15A . 1.377(3) ?
C14A H14A . 0.9300 ?
C15A H15A . 0.9300 ?
C16A H16A . 0.9600 ?
C16A H16B . 0.9600 ?
C16A H16C . 0.9600 ?
C17A C18A . 1.504(2) ?
C17A H17A . 0.9700 ?
C17A H17B . 0.9700 ?
C18A C23A . 1.376(3) ?
C18A C19A . 1.390(2) ?
C19A C20A . 1.375(3) ?
C19A H19A . 0.9300 ?
C20A C21A . 1.380(3) ?
C20A H20A . 0.9300 ?
C21A O3A . 1.366(2) ?
C21A C22A . 1.376(3) ?
C22A C23A . 1.383(3) ?
C22A H22A . 0.9300 ?
C23A H23A . 0.9300 ?
C24A O3A . 1.415(3) ?
C24A H24A . 0.9600 ?
C24A H24B . 0.9600 ?
C24A H24C . 0.9600 ?
O1A S1A . 1.4192(14) ?
O2A S1A . 1.4213(14) ?
N1B C5B . 1.416(2) ?
N1B C2B . 1.432(2) ?
N1B S1B . 1.6522(15) ?
C2B C3B . 1.344(3) ?
C2B C16B . 1.486(3) ?
C3B C4B . 1.433(2) ?
C3B C17B . 1.501(3) ?
C4B C9B . 1.391(3) ?
C4B C5B . 1.397(3) ?
C5B C6B . 1.383(2) ?
C6B C7B . 1.379(3) ?
C6B H6B . 0.9300 ?
C7B C8B . 1.374(4) ?
C7B H7B . 0.9300 ?
C8B C9B . 1.370(3) ?
C8B H8B . 0.9300 ?
C9B H9B . 0.9300 ?
C10B C11B . 1.379(2) ?
C10B C15B . 1.382(2) ?
C10B S1B . 1.7531(17) ?
C11B C12B . 1.373(3) ?
C11B H11B . 0.9300 ?
C12B C13B . 1.370(3) ?
C12B H12B . 0.9300 ?
C13B C14B . 1.368(3) ?
C13B H13B . 0.9300 ?
C14B C15B . 1.381(3) ?
C14B H14B . 0.9300 ?
C15B H15B . 0.9300 ?
C16B H16D . 0.9600 ?
C16B H16E . 0.9600 ?
C16B H16F . 0.9600 ?
C17B C18B . 1.506(3) ?
C17B H17C . 0.9700 ?
C17B H17D . 0.9700 ?
C18B C19B . 1.376(3) ?
C18B C23B . 1.391(3) ?
C19B C20B . 1.384(3) ?
C19B H19B . 0.9300 ?
C20B C21B . 1.372(3) ?
C20B H20B . 0.9300 ?
C21B O3B . 1.367(2) ?
C21B C22B . 1.382(3) ?
C22B C23B . 1.372(3) ?
C22B H22B . 0.9300 ?
C23B H23B . 0.9300 ?
C24B O3B . 1.412(3) ?
C24B H24D . 0.9600 ?
C24B H24E . 0.9600 ?
C24B H24F . 0.9600 ?
O1B S1B . 1.4181(14) ?
O2B S1B . 1.4197(14) ?

loop_
_geom_hbond_atom_site_label_D
_geom_hbond_atom_site_label_H
_geom_hbond_atom_site_label_A
_geom_hbond_site_symmetry_A
_geom_hbond_distance_DH
_geom_hbond_distance_HA
_geom_hbond_distance_DA
_geom_hbond_angle_DHA
C11A H11A O1B 2_666 0.93 2.52 3.397(2) 157.4
C11B H11B O1A 2_566 0.93 2.49 3.337(2) 150.8
C15A H15A O3B 1_446 0.93 2.53 3.398(2) 155.2

loop_
_geom_torsion_atom_site_label_1
_geom_torsion_atom_site_label_2
_geom_torsion_atom_site_label_3
_geom_torsion_atom_site_label_4
_geom_torsion_site_symmetry_1
_geom_torsion_site_symmetry_2
_geom_torsion_site_symmetry_3
_geom_torsion_site_symmetry_4
_geom_torsion
_geom_torsion_publ_flag
C5A N1A C2A C3A . . . . 2.93(18) ?
S1A N1A C2A C3A . . . . 164.68(12) ?
C5A N1A C2A C16A . . . . -179.01(16) ?
S1A N1A C2A C16A . . . . -17.3(2) ?
N1A C2A C3A C4A . . . . -1.80(18) ?
C16A C2A C3A C4A . . . . -179.77(17) ?
N1A C2A C3A C17A . . . . 179.27(15) ?
C16A C2A C3A C17A . . . . 1.3(3) ?
C2A C3A C4A C9A . . . . -179.35(17) ?
C17A C3A C4A C9A . . . . -0.4(3) ?
C2A C3A C4A C5A . . . . -0.01(18) ?
C17A C3A C4A C5A . . . . 178.93(15) ?
C9A C4A C5A C6A . . . . 0.7(2) ?
C3A C4A C5A C6A . . . . -178.74(14) ?
C9A C4A C5A N1A . . . . -178.75(14) ?
C3A C4A C5A N1A . . . . 1.80(17) ?
C2A N1A C5A C6A . . . . 177.74(16) ?
S1A N1A C5A C6A . . . . 15.3(2) ?
C2A N1A C5A C4A . . . . -2.87(17) ?
S1A N1A C5A C4A . . . . -165.29(11) ?
C4A C5A C6A C7A . . . . -0.6(2) ?
N1A C5A C6A C7A . . . . 178.69(16) ?
C5A C6A C7A C8A . . . . 0.4(3) ?
C6A C7A C8A C9A . . . . -0.2(3) ?
C7A C8A C9A C4A . . . . 0.3(3) ?
C5A C4A C9A C8A . . . . -0.5(2) ?
C3A C4A C9A C8A . . . . 178.78(17) ?
C15A C10A C11A C12A . . . . 0.2(2) ?
S1A C10A C11A C12A . . . . 179.03(14) ?
C10A C11A C12A C13A . . . . -0.3(3) ?
C11A C12A C13A C14A . . . . 0.2(3) ?
C12A C13A C14A C15A . . . . -0.1(3) ?
C13A C14A C15A C10A . . . . 0.1(3) ?
C11A C10A C15A C14A . . . . -0.2(2) ?
S1A C10A C15A C14A . . . . -178.95(13) ?
C2A C3A C17A C18A . . . . -85.4(2) ?
C4A C3A C17A C18A . . . . 95.9(2) ?
C3A C17A C18A C23A . . . . 116.8(2) ?
C3A C17A C18A C19A . . . . -64.6(2) ?
C23A C18A C19A C20A . . . . 2.5(3) ?
C17A C18A C19A C20A . . . . -176.14(18) ?
C18A C19A C20A C21A . . . . -0.1(3) ?
C19A C20A C21A O3A . . . . 177.53(17) ?
C19A C20A C21A C22A . . . . -2.8(3) ?
O3A C21A C22A C23A . . . . -177.08(18) ?
C20A C21A C22A C23A . . . . 3.3(3) ?
C19A C18A C23A C22A . . . . -2.0(3) ?
C17A C18A C23A C22A . . . . 176.63(18) ?
C21A C22A C23A C18A . . . . -0.9(3) ?
C22A C21A O3A C24A . . . . 5.2(3) ?
C20A C21A O3A C24A . . . . -175.18(18) ?
C5A N1A S1A O1A . . . . -40.19(15) ?
C2A N1A S1A O1A . . . . 160.69(14) ?
C5A N1A S1A O2A . . . . -168.85(13) ?
C2A N1A S1A O2A . . . . 32.03(16) ?
C5A N1A S1A C10A . . . . 74.84(14) ?
C2A N1A S1A C10A . . . . -84.28(15) ?
C11A C10A S1A O1A . . . . -159.14(13) ?
C15A C10A S1A O1A . . . . 19.67(15) ?
C11A C10A S1A O2A . . . . -27.99(15) ?
C15A C10A S1A O2A . . . . 150.82(13) ?
C11A C10A S1A N1A . . . . 87.15(14) ?
C15A C10A S1A N1A . . . . -94.04(13) ?
C5B N1B C2B C3B . . . . 2.57(18) ?
S1B N1B C2B C3B . . . . 161.65(12) ?
C5B N1B C2B C16B . . . . -179.91(16) ?
S1B N1B C2B C16B . . . . -20.8(2) ?
N1B C2B C3B C4B . . . . -1.20(19) ?
C16B C2B C3B C4B . . . . -178.62(17) ?
N1B C2B C3B C17B . . . . 178.69(15) ?
C16B C2B C3B C17B . . . . 1.3(3) ?
C2B C3B C4B C9B . . . . 178.77(19) ?
C17B C3B C4B C9B . . . . -1.1(3) ?
C2B C3B C4B C5B . . . . -0.62(19) ?
C17B C3B C4B C5B . . . . 179.49(16) ?
C9B C4B C5B C6B . . . . 1.1(3) ?
C3B C4B C5B C6B . . . . -179.45(15) ?
C9B C4B C5B N1B . . . . -177.29(15) ?
C3B C4B C5B N1B . . . . 2.18(18) ?
C2B N1B C5B C6B . . . . 178.96(17) ?
S1B N1B C5B C6B . . . . 19.2(3) ?
C2B N1B C5B C4B . . . . -2.89(18) ?
S1B N1B C5B C4B . . . . -162.66(12) ?
C4B C5B C6B C7B . . . . -0.6(3) ?
N1B C5B C6B C7B . . . . 177.29(17) ?
C5B C6B C7B C8B . . . . -0.1(3) ?
C6B C7B C8B C9B . . . . 0.3(4) ?
C7B C8B C9B C4B . . . . 0.1(3) ?
C5B C4B C9B C8B . . . . -0.8(3) ?
C3B C4B C9B C8B . . . . 179.87(19) ?
C15B C10B C11B C12B . . . . 0.5(3) ?
S1B C10B C11B C12B . . . . 179.83(15) ?
C10B C11B C12B C13B . . . . -0.1(3) ?
C11B C12B C13B C14B . . . . -0.2(4) ?
C12B C13B C14B C15B . . . . 0.1(4) ?
C13B C14B C15B C10B . . . . 0.4(3) ?
C11B C10B C15B C14B . . . . -0.7(3) ?
S1B C10B C15B C14B . . . . -179.95(15) ?
C2B C3B C17B C18B . . . . -82.4(2) ?
C4B C3B C17B C18B . . . . 97.4(2) ?
C3B C17B C18B C19B . . . . 120.4(2) ?
C3B C17B C18B C23B . . . . -60.4(3) ?
C23B C18B C19B C20B . . . . -0.6(3) ?
C17B C18B C19B C20B . . . . 178.61(17) ?
C18B C19B C20B C21B . . . . -0.6(3) ?
C19B C20B C21B O3B . . . . -178.41(17) ?
C19B C20B C21B C22B . . . . 2.0(3) ?
O3B C21B C22B C23B . . . . 178.21(17) ?
C20B C21B C22B C23B . . . . -2.2(3) ?
C21B C22B C23B C18B . . . . 0.9(3) ?
C19B C18B C23B C22B . . . . 0.5(3) ?
C17B C18B C23B C22B . . . . -178.77(18) ?
C20B C21B O3B C24B . . . . 7.0(3) ?
C22B C21B O3B C24B . . . . -173.44(18) ?
C5B N1B S1B O1B . . . . -41.21(15) ?
C2B N1B S1B O1B . . . . 162.76(14) ?
C5B N1B S1B O2B . . . . -169.76(13) ?
C2B N1B S1B O2B . . . . 34.21(17) ?
C5B N1B S1B C10B . . . . 73.98(15) ?
C2B N1B S1B C10B . . . . -82.05(15) ?
C11B C10B S1B O1B . . . . -160.15(14) ?
C15B C10B S1B O1B . . . . 19.15(16) ?
C11B C10B S1B O2B . . . . -28.80(16) ?
C15B C10B S1B O2B . . . . 150.50(14) ?
C11B C10B S1B N1B . . . . 85.96(15) ?
C15B C10B S1B N1B . . . . -94.74(15) ?
